data_4073509
loop_
_publ_author_name
'Quisenberry, Keith T.'
'Gren, Cameron K.'
'White, Rosemary E.'
'Hanusa, Timothy P.'
'Brennessel, William W.'

_publ_section_title
;
 Trimethylsilylated Allyl Complexes of the Heavy Alkali Metals,
 M[1,3-(SiMe3)2C3H3](thf)n(M = K, Cs)
;
_journal_issue 17
_journal_name_full Organometallics
_journal_page_first 4354
_journal_paper_doi 10.1021/om700410a
_journal_volume 26
_journal_year 2007
_chemical_formula_moiety 'C30 H66 K2 O3 Si4'
_chemical_formula_sum 'C30 H66 K2 O3 Si4'
_chemical_formula_weight 665.39
_chemical_name_common 04224
_chemical_name_systematic
; 
 ? 
;
_space_group_IT_number 33
_symmetry_cell_setting orthorhombic
_symmetry_space_group_name_Hall 'P 2c -2n'
_symmetry_space_group_name_H-M 'P n a 21'
_atom_sites_solution_hydrogens geom
_atom_sites_solution_primary direct
_atom_sites_solution_secondary difmap
_audit_creation_method SHELXL-97
_cell_angle_alpha 90.00
_cell_angle_beta 90.00
_cell_angle_gamma 90.00
_cell_formula_units_Z 4
_cell_length_a 23.151(2)
_cell_length_b 11.0862(9)
_cell_length_c 16.9491(14)
_cell_measurement_reflns_used 3185
_cell_measurement_temperature 173(2)
_cell_volume 4350.1(6)
_computing_cell_refinement 'SAINT, Bruker'
_computing_data_collection 'SMART, Bruker'
_computing_data_reduction 'SAINT, Bruker'
_computing_molecular_graphics 'SHELXTL, Bruker'
_computing_structure_refinement 'SHELXL-97 (Sheldrick, 1997)'
_computing_structure_solution SIR97
_diffrn_ambient_temperature 173(2)
_diffrn_measured_fraction_theta_full 0.999
_diffrn_measured_fraction_theta_max 0.999
_diffrn_measurement_device_type 'Bruker SMART Platform CCD'
_diffrn_measurement_method 'area detector, \w scans per \f'
_diffrn_radiation_monochromator graphite
_diffrn_radiation_source 'normal-focus sealed tube'
_diffrn_radiation_type MoK\a
_diffrn_radiation_wavelength 0.71073
_diffrn_reflns_av_R_equivalents 0.0350
_diffrn_reflns_av_sigmaI/netI 0.0313
_diffrn_reflns_limit_h_max 27
_diffrn_reflns_limit_h_min -27
_diffrn_reflns_limit_k_max 13
_diffrn_reflns_limit_k_min -13
_diffrn_reflns_limit_l_max 19
_diffrn_reflns_limit_l_min -20
_diffrn_reflns_number 31324
_diffrn_reflns_theta_full 25.04
_diffrn_reflns_theta_max 25.04
_diffrn_reflns_theta_min 1.76
_exptl_absorpt_coefficient_mu 0.352
_exptl_absorpt_correction_T_max 0.9019
_exptl_absorpt_correction_T_min 0.8438
_exptl_absorpt_correction_type multi-scan
_exptl_absorpt_process_details 'SADABS, R. Blessing, 1995'
_exptl_crystal_colour colorless
_exptl_crystal_density_diffrn 1.016
_exptl_crystal_density_method 'not measured'
_exptl_crystal_description block
_exptl_crystal_F_000 1456
_exptl_crystal_size_max 0.50
_exptl_crystal_size_mid 0.32
_exptl_crystal_size_min 0.30
_refine_diff_density_max 0.363
_refine_diff_density_min -0.174
_refine_diff_density_rms 0.046
_refine_ls_abs_structure_details 'Flack H D (1983), Acta Cryst. A39, 876-881'
_refine_ls_abs_structure_Flack 0.01(5)
_refine_ls_extinction_method none
_refine_ls_goodness_of_fit_ref 1.019
_refine_ls_hydrogen_treatment constr
_refine_ls_matrix_type full
_refine_ls_number_parameters 438
_refine_ls_number_reflns 7483
_refine_ls_number_restraints 115
_refine_ls_restrained_S_all 1.048
_refine_ls_R_factor_all 0.0559
_refine_ls_R_factor_gt 0.0422
_refine_ls_shift/su_max 0.001
_refine_ls_shift/su_mean 0.000
_refine_ls_structure_factor_coef Fsqd
_refine_ls_weighting_details 'calc w=1/[\s^2^(Fo^2^)+(0.0673P)^2^+1.0073P] where P=(Fo^2^+2Fc^2^)/3'
_refine_ls_weighting_scheme calc
_refine_ls_wR_factor_gt 0.1054
_refine_ls_wR_factor_ref 0.1177
_reflns_number_gt 6288
_reflns_number_total 7483
_reflns_threshold_expression >2sigma(I)
_cod_data_source_file om700410a-file003.cif
_cod_data_source_block 04224
_cod_original_sg_symbol_H-M Pna2~1~
_cod_database_code 4073509

loop_
_symmetry_equiv_pos_as_xyz
'x, y, z'
'-x, -y, z+1/2'
'x+1/2, -y+1/2, z'
'-x+1/2, y+1/2, z+1/2'

loop_
_atom_site_label
_atom_site_type_symbol
_atom_site_fract_x
_atom_site_fract_y
_atom_site_fract_z
_atom_site_U_iso_or_equiv
_atom_site_adp_type
_atom_site_occupancy
_atom_site_symmetry_multiplicity
_atom_site_calc_flag
_atom_site_refinement_flags
_atom_site_disorder_assembly
_atom_site_disorder_group
K1 K 0.36488(3) 0.88871(7) 0.26044(4) 0.05644(18) Uani 1 1 d . . .
K2 K 0.48275(3) 1.00486(6) 0.52395(5) 0.0636(2) Uani 1 1 d . . .
C1 C 0.37975(12) 0.9064(3) 0.43960(18) 0.0445(6) Uani 1 1 d . C .
H1A H 0.3781 0.9867 0.4202 0.053 Uiso 1 1 calc R A 1
C2 C 0.42581(12) 0.8357(3) 0.41375(17) 0.0457(6) Uani 1 1 d . C .
H2A H 0.4248 0.7543 0.4311 0.055 Uiso 1 1 calc R . .
C3 C 0.47292(12) 0.8648(3) 0.36687(19) 0.0522(7) Uani 1 1 d . C .
H3A H 0.4751 0.9457 0.3485 0.063 Uiso 1 1 calc R B 1
Si1 Si 0.32289(4) 0.86059(8) 0.50621(6) 0.0603(2) Uani 0.278(10) 1 d PDU C 1
C4 C 0.2494(7) 0.883(2) 0.4541(13) 0.115(3) Uani 0.278(10) 1 d PDU C 1
H4A H 0.2498 0.9589 0.4247 0.173 Uiso 0.278(10) 1 calc PR C 1
H4B H 0.2185 0.8848 0.4936 0.173 Uiso 0.278(10) 1 calc PR C 1
H4C H 0.2427 0.8157 0.4175 0.173 Uiso 0.278(10) 1 calc PR C 1
C5 C 0.3128(13) 0.939(2) 0.6002(11) 0.119(3) Uani 0.278(10) 1 d PDU C 1
H5A H 0.3487 0.9360 0.6307 0.178 Uiso 0.278(10) 1 calc PR C 1
H5B H 0.2818 0.8998 0.6302 0.178 Uiso 0.278(10) 1 calc PR C 1
H5C H 0.3024 1.0233 0.5902 0.178 Uiso 0.278(10) 1 calc PR C 1
C6 C 0.327(2) 0.6945(14) 0.525(3) 0.110(4) Uani 0.278(10) 1 d PDU C 1
H6A H 0.3160 0.6510 0.4766 0.165 Uiso 0.278(10) 1 calc PR C 1
H6B H 0.3003 0.6729 0.5674 0.165 Uiso 0.278(10) 1 calc PR C 1
H6C H 0.3664 0.6726 0.5397 0.165 Uiso 0.278(10) 1 calc PR C 1
Si1' Si 0.32289(4) 0.86059(8) 0.50621(6) 0.0603(2) Uani 0.722(10) 1 d PDU C 5
C4' C 0.2565(3) 0.9498(9) 0.4930(7) 0.115(3) Uani 0.722(10) 1 d PDU C 5
H4'1 H 0.2662 1.0358 0.4916 0.173 Uiso 0.722(10) 1 calc PR C 5
H4'2 H 0.2301 0.9342 0.5370 0.173 Uiso 0.722(10) 1 calc PR C 5
H4'3 H 0.2378 0.9269 0.4433 0.173 Uiso 0.722(10) 1 calc PR C 5
C5' C 0.3453(5) 0.8951(10) 0.6122(4) 0.119(3) Uani 0.722(10) 1 d PDU C 5
H5'1 H 0.3815 0.8531 0.6243 0.178 Uiso 0.722(10) 1 calc PR C 5
H5'2 H 0.3150 0.8678 0.6484 0.178 Uiso 0.722(10) 1 calc PR C 5
H5'3 H 0.3509 0.9822 0.6183 0.178 Uiso 0.722(10) 1 calc PR C 5
C6' C 0.3093(7) 0.6965(6) 0.5015(9) 0.110(4) Uani 0.722(10) 1 d PDU C 5
H6'1 H 0.3036 0.6723 0.4464 0.165 Uiso 0.722(10) 1 calc PR C 5
H6'2 H 0.2745 0.6771 0.5321 0.165 Uiso 0.722(10) 1 calc PR C 5
H6'3 H 0.3424 0.6530 0.5235 0.165 Uiso 0.722(10) 1 calc PR C 5
Si2 Si 0.53082(4) 0.76422(10) 0.33698(6) 0.0673(3) Uani 0.229(5) 1 d PDU C 1
C7 C 0.5294(8) 0.707(2) 0.2344(9) 0.0926(16) Uani 0.229(5) 1 d PDU C 1
H7A H 0.4926 0.6663 0.2245 0.139 Uiso 0.229(5) 1 calc PR C 1
H7B H 0.5612 0.6499 0.2267 0.139 Uiso 0.229(5) 1 calc PR C 1
H7C H 0.5337 0.7747 0.1976 0.139 Uiso 0.229(5) 1 calc PR C 1
C8 C 0.5148(10) 0.6061(15) 0.3902(16) 0.120(2) Uani 0.229(5) 1 d PDU C 1
H8A H 0.5195 0.6153 0.4474 0.180 Uiso 0.229(5) 1 calc PR C 1
H8B H 0.5420 0.5452 0.3708 0.180 Uiso 0.229(5) 1 calc PR C 1
H8C H 0.4752 0.5807 0.3785 0.180 Uiso 0.229(5) 1 calc PR C 1
C9 C 0.6015(8) 0.809(3) 0.3796(17) 0.119(2) Uani 0.229(5) 1 d PDU C 1
H9A H 0.6162 0.8802 0.3516 0.178 Uiso 0.229(5) 1 calc PR C 1
H9B H 0.6291 0.7426 0.3741 0.178 Uiso 0.229(5) 1 calc PR C 1
H9C H 0.5966 0.8287 0.4356 0.178 Uiso 0.229(5) 1 calc PR C 1
Si2' Si 0.53082(4) 0.76422(10) 0.33698(6) 0.0673(3) Uani 0.771(5) 1 d PDU C 5
C7' C 0.5702(2) 0.8368(6) 0.2479(4) 0.0926(16) Uani 0.771(5) 1 d PDU C 5
H7'1 H 0.5437 0.8418 0.2030 0.139 Uiso 0.771(5) 1 calc PR C 5
H7'2 H 0.6037 0.7874 0.2335 0.139 Uiso 0.771(5) 1 calc PR C 5
H7'3 H 0.5832 0.9181 0.2622 0.139 Uiso 0.771(5) 1 calc PR C 5
C8' C 0.5025(3) 0.6192(6) 0.2986(6) 0.120(2) Uani 0.771(5) 1 d PDU C 5
H8'1 H 0.4686 0.6346 0.2655 0.180 Uiso 0.771(5) 1 calc PR C 5
H8'2 H 0.4915 0.5672 0.3429 0.180 Uiso 0.771(5) 1 calc PR C 5
H8'3 H 0.5324 0.5792 0.2672 0.180 Uiso 0.771(5) 1 calc PR C 5
C9' C 0.5878(3) 0.7447(9) 0.4128(5) 0.119(2) Uani 0.771(5) 1 d PDU C 5
H9'1 H 0.6051 0.8232 0.4251 0.178 Uiso 0.771(5) 1 calc PR C 5
H9'2 H 0.6178 0.6903 0.3926 0.178 Uiso 0.771(5) 1 calc PR C 5
H9'3 H 0.5708 0.7102 0.4607 0.178 Uiso 0.771(5) 1 calc PR C 5
C10 C 0.58990(13) 1.1210(3) 0.59205(19) 0.0511(7) Uani 1 1 d . . .
H10A H 0.5652 1.1701 0.6233 0.061 Uiso 1 1 calc R . .
C11 C 0.59197(12) 0.9990(3) 0.61125(18) 0.0475(7) Uani 1 1 d . . .
H11A H 0.6206 0.9545 0.5836 0.057 Uiso 1 1 calc R . .
C12 C 0.55984(13) 0.9319(3) 0.66317(19) 0.0529(7) Uani 1 1 d . . .
H12A H 0.5314 0.9745 0.6924 0.063 Uiso 1 1 calc R . .
Si3 Si 0.62922(4) 1.19592(10) 0.51392(7) 0.0672(3) Uani 1 1 d . . .
C13 C 0.6265(2) 1.3623(4) 0.5269(4) 0.1129(19) Uani 1 1 d . D .
H13A H 0.6397 1.3833 0.5801 0.169 Uiso 1 1 calc R . .
H13B H 0.5867 1.3905 0.5197 0.169 Uiso 1 1 calc R . .
H13C H 0.6516 1.4010 0.4878 0.169 Uiso 1 1 calc R . .
C14 C 0.7062(2) 1.1460(6) 0.5100(5) 0.130(2) Uani 1 1 d . D .
H14A H 0.7249 1.1629 0.5607 0.195 Uiso 1 1 calc R . .
H14B H 0.7264 1.1898 0.4680 0.195 Uiso 1 1 calc R . .
H14C H 0.7078 1.0592 0.4993 0.195 Uiso 1 1 calc R . .
C15 C 0.5970(3) 1.1633(6) 0.4129(3) 0.124(2) Uani 1 1 d . D .
H15A H 0.5568 1.1909 0.4117 0.187 Uiso 1 1 calc R . .
H15B H 0.5983 1.0763 0.4028 0.187 Uiso 1 1 calc R . .
H15C H 0.6192 1.2058 0.3724 0.187 Uiso 1 1 calc R . .
Si4 Si 0.56537(5) 0.77092(9) 0.68248(7) 0.0683(3) Uani 1 1 d . . .
C16 C 0.5705(3) 0.7394(4) 0.7908(3) 0.0994(16) Uani 1 1 d . D .
H16A H 0.5363 0.7715 0.8175 0.149 Uiso 1 1 calc R . .
H16B H 0.6052 0.7782 0.8122 0.149 Uiso 1 1 calc R . .
H16C H 0.5728 0.6521 0.7994 0.149 Uiso 1 1 calc R . .
C17 C 0.6308(2) 0.7051(4) 0.6332(3) 0.1023(17) Uani 1 1 d . D .
H17A H 0.6291 0.7210 0.5764 0.153 Uiso 1 1 calc R . .
H17B H 0.6319 0.6178 0.6423 0.153 Uiso 1 1 calc R . .
H17C H 0.6657 0.7420 0.6552 0.153 Uiso 1 1 calc R . .
C18 C 0.5003(3) 0.6861(5) 0.6450(5) 0.145(3) Uani 1 1 d . D .
H18A H 0.4668 0.7052 0.6779 0.217 Uiso 1 1 calc R . .
H18B H 0.5080 0.5993 0.6471 0.217 Uiso 1 1 calc R . .
H18C H 0.4924 0.7099 0.5903 0.217 Uiso 1 1 calc R . .
O1 O 0.3028(3) 0.6819(6) 0.2622(5) 0.0973(18) Uani 0.799(16) 1 d PD D 1
C19 C 0.3318(4) 0.5757(12) 0.2846(15) 0.116(2) Uani 0.799(16) 1 d PD D 1
H19A H 0.3549 0.5898 0.3329 0.139 Uiso 0.799(16) 1 calc PR D 1
H19B H 0.3580 0.5487 0.2420 0.139 Uiso 0.799(16) 1 calc PR D 1
C20 C 0.2874(6) 0.4854(15) 0.2992(15) 0.127(4) Uani 0.799(16) 1 d PD D 1
H20A H 0.2868 0.4246 0.2564 0.153 Uiso 0.799(16) 1 calc PR D 1
H20B H 0.2944 0.4438 0.3500 0.153 Uiso 0.799(16) 1 calc PR D 1
C21 C 0.2346(3) 0.5508(7) 0.3014(6) 0.108(3) Uani 0.799(16) 1 d PD D 1
H21A H 0.2033 0.5034 0.2765 0.129 Uiso 0.799(16) 1 calc PR D 1
H21B H 0.2236 0.5681 0.3567 0.129 Uiso 0.799(16) 1 calc PR D 1
C22 C 0.2436(4) 0.6588(8) 0.2599(9) 0.143(5) Uani 0.799(16) 1 d PD D 1
H22A H 0.2303 0.6505 0.2047 0.172 Uiso 0.799(16) 1 calc PR D 1
H22B H 0.2220 0.7256 0.2850 0.172 Uiso 0.799(16) 1 calc PR D 1
O1' O 0.3205(12) 0.665(3) 0.247(2) 0.0973(18) Uani 0.201(16) 1 d PD D 5
C19' C 0.3454(16) 0.569(6) 0.289(6) 0.116(2) Uani 0.201(16) 1 d PD D 5
H19C H 0.3661 0.6001 0.3359 0.139 Uiso 0.201(16) 1 calc PR D 5
H19D H 0.3733 0.5256 0.2551 0.139 Uiso 0.201(16) 1 calc PR D 5
C20' C 0.299(2) 0.490(7) 0.312(6) 0.127(4) Uani 0.201(16) 1 d PD D 5
H20C H 0.3104 0.4051 0.3044 0.153 Uiso 0.201(16) 1 calc PR D 5
H20D H 0.2897 0.5026 0.3687 0.153 Uiso 0.201(16) 1 calc PR D 5
C21' C 0.2514(14) 0.520(3) 0.264(3) 0.108(3) Uani 0.201(16) 1 d PD D 5
H21C H 0.2164 0.5309 0.2969 0.129 Uiso 0.201(16) 1 calc PR D 5
H21D H 0.2441 0.4551 0.2255 0.129 Uiso 0.201(16) 1 calc PR D 5
C22' C 0.2652(15) 0.630(4) 0.224(4) 0.143(5) Uani 0.201(16) 1 d PD D 5
H22C H 0.2638 0.6180 0.1664 0.172 Uiso 0.201(16) 1 calc PR D 5
H22D H 0.2370 0.6937 0.2385 0.172 Uiso 0.201(16) 1 calc PR D 5
O2 O 0.2626(6) 1.003(2) 0.2476(15) 0.116(3) Uani 0.570(7) 1 d PD D 1
C23 C 0.2053(4) 0.9701(12) 0.2326(11) 0.140(5) Uani 0.570(7) 1 d PD D 1
H23A H 0.1946 0.8980 0.2638 0.169 Uiso 0.570(7) 1 calc PR D 1
H23B H 0.1999 0.9517 0.1760 0.169 Uiso 0.570(7) 1 calc PR D 1
C24 C 0.1692(5) 1.0753(15) 0.2561(12) 0.132(4) Uani 0.570(7) 1 d PD D 1
H24A H 0.1443 1.1013 0.2117 0.158 Uiso 0.570(7) 1 calc PR D 1
H24B H 0.1443 1.0544 0.3016 0.158 Uiso 0.570(7) 1 calc PR D 1
C25 C 0.2076(5) 1.1651(12) 0.2761(9) 0.131(4) Uani 0.570(7) 1 d PD D 1
H25A H 0.1965 1.1999 0.3277 0.157 Uiso 0.570(7) 1 calc PR D 1
H25B H 0.2057 1.2302 0.2362 0.157 Uiso 0.570(7) 1 calc PR D 1
C26 C 0.2656(5) 1.1203(13) 0.2807(11) 0.139(4) Uani 0.570(7) 1 d PD D 1
H26A H 0.2923 1.1721 0.2502 0.167 Uiso 0.570(7) 1 calc PR D 1
H26B H 0.2789 1.1169 0.3362 0.167 Uiso 0.570(7) 1 calc PR D 1
O2' O 0.2657(8) 1.019(3) 0.264(2) 0.116(3) Uani 0.430(7) 1 d PD D 5
C23' C 0.2344(6) 1.0061(18) 0.1934(13) 0.140(5) Uani 0.430(7) 1 d PD D 5
H23C H 0.2411 0.9261 0.1691 0.169 Uiso 0.430(7) 1 calc PR D 5
H23D H 0.2441 1.0701 0.1550 0.169 Uiso 0.430(7) 1 calc PR D 5
C24' C 0.1735(6) 1.0183(19) 0.2229(12) 0.132(4) Uani 0.430(7) 1 d PD D 5
H24C H 0.1491 1.0588 0.1828 0.158 Uiso 0.430(7) 1 calc PR D 5
H24D H 0.1568 0.9378 0.2340 0.158 Uiso 0.430(7) 1 calc PR D 5
C25' C 0.1756(6) 1.085(3) 0.2902(12) 0.131(4) Uani 0.430(7) 1 d PD D 5
H25C H 0.1634 1.0371 0.3364 0.157 Uiso 0.430(7) 1 calc PR D 5
H25D H 0.1502 1.1571 0.2859 0.157 Uiso 0.430(7) 1 calc PR D 5
C26' C 0.2375(7) 1.1222(19) 0.2974(15) 0.139(4) Uani 0.430(7) 1 d PD D 5
H26C H 0.2457 1.1965 0.2670 0.167 Uiso 0.430(7) 1 calc PR D 5
H26D H 0.2488 1.1344 0.3531 0.167 Uiso 0.430(7) 1 calc PR D 5
O3 O 0.4366(13) 1.224(2) 0.531(4) 0.086(3) Uani 0.384(12) 1 d PD D 1
C27 C 0.3764(12) 1.2435(18) 0.519(3) 0.091(2) Uani 0.384(12) 1 d PD D 1
H27A H 0.3531 1.1854 0.5498 0.109 Uiso 0.384(12) 1 calc PR D 1
H27B H 0.3660 1.2362 0.4624 0.109 Uiso 0.384(12) 1 calc PR D 1
C28 C 0.3677(7) 1.3678(15) 0.5475(13) 0.095(3) Uani 0.384(12) 1 d PD D 1
H28A H 0.3663 1.3715 0.6058 0.114 Uiso 0.384(12) 1 calc PR D 1
H28B H 0.3323 1.4044 0.5254 0.114 Uiso 0.384(12) 1 calc PR D 1
C29 C 0.4208(10) 1.426(2) 0.516(4) 0.146(4) Uani 0.384(12) 1 d PD D 1
H29A H 0.4221 1.4259 0.4574 0.175 Uiso 0.384(12) 1 calc PR D 1
H29B H 0.4264 1.5090 0.5361 0.175 Uiso 0.384(12) 1 calc PR D 1
C30 C 0.4609(9) 1.340(3) 0.5506(15) 0.095(4) Uani 0.384(12) 1 d PD D 1
H30A H 0.5001 1.3490 0.5278 0.114 Uiso 0.384(12) 1 calc PR D 1
H30B H 0.4633 1.3505 0.6085 0.114 Uiso 0.384(12) 1 calc PR D 1
O3' O 0.4271(8) 1.2184(13) 0.522(2) 0.086(3) Uani 0.616(12) 1 d PD D 5
C27' C 0.3682(7) 1.2513(11) 0.522(2) 0.091(2) Uani 0.616(12) 1 d PD D 5
H27C H 0.3516 1.2419 0.5755 0.109 Uiso 0.616(12) 1 calc PR D 5
H27D H 0.3459 1.2010 0.4846 0.109 Uiso 0.616(12) 1 calc PR D 5
C28' C 0.3677(4) 1.3784(8) 0.4976(9) 0.095(3) Uani 0.616(12) 1 d PD D 5
H28C H 0.3350 1.4219 0.5222 0.114 Uiso 0.616(12) 1 calc PR D 5
H28D H 0.3646 1.3854 0.4396 0.114 Uiso 0.616(12) 1 calc PR D 5
C29' C 0.4232(6) 1.4270(14) 0.526(3) 0.146(4) Uani 0.616(12) 1 d PD D 5
H29C H 0.4356 1.4969 0.4934 0.175 Uiso 0.616(12) 1 calc PR D 5
H29D H 0.4209 1.4514 0.5816 0.175 Uiso 0.616(12) 1 calc PR D 5
C30' C 0.4614(5) 1.3264(14) 0.5152(9) 0.095(4) Uani 0.616(12) 1 d PD D 5
H30C H 0.4918 1.3271 0.5562 0.114 Uiso 0.616(12) 1 calc PR D 5
H30D H 0.4802 1.3304 0.4628 0.114 Uiso 0.616(12) 1 calc PR D 5

loop_
_atom_site_aniso_label
_atom_site_aniso_U_11
_atom_site_aniso_U_22
_atom_site_aniso_U_33
_atom_site_aniso_U_23
_atom_site_aniso_U_13
_atom_site_aniso_U_12
K1 0.0507(3) 0.0687(4) 0.0499(4) 0.0068(3) -0.0007(3) -0.0084(3)
K2 0.0553(4) 0.0568(4) 0.0787(5) -0.0125(4) -0.0204(4) 0.0047(3)
C1 0.0441(14) 0.0420(15) 0.0473(16) -0.0024(12) -0.0015(12) 0.0002(11)
C2 0.0451(15) 0.0502(16) 0.0418(16) -0.0070(13) -0.0047(12) 0.0021(12)
C3 0.0425(15) 0.0602(18) 0.0539(18) -0.0048(14) 0.0008(13) 0.0034(13)
Si1 0.0603(5) 0.0551(5) 0.0654(6) 0.0054(4) 0.0212(4) 0.0095(4)
C4 0.067(3) 0.121(6) 0.158(7) 0.022(5) 0.044(4) 0.033(4)
C5 0.146(8) 0.129(7) 0.081(4) -0.009(4) 0.044(4) 0.002(5)
C6 0.132(10) 0.065(2) 0.133(10) 0.010(3) 0.053(6) -0.010(3)
Si1' 0.0603(5) 0.0551(5) 0.0654(6) 0.0054(4) 0.0212(4) 0.0095(4)
C4' 0.067(3) 0.121(6) 0.158(7) 0.022(5) 0.044(4) 0.033(4)
C5' 0.146(8) 0.129(7) 0.081(4) -0.009(4) 0.044(4) 0.002(5)
C6' 0.132(10) 0.065(2) 0.133(10) 0.010(3) 0.053(6) -0.010(3)
Si2 0.0465(4) 0.0861(7) 0.0694(6) -0.0183(5) 0.0038(4) 0.0148(4)
C7 0.065(3) 0.130(5) 0.083(3) -0.001(3) 0.021(3) 0.020(3)
C8 0.097(4) 0.086(3) 0.177(6) -0.037(4) 0.041(5) 0.014(3)
C9 0.094(4) 0.162(7) 0.100(5) 0.000(4) -0.016(4) 0.058(4)
Si2' 0.0465(4) 0.0861(7) 0.0694(6) -0.0183(5) 0.0038(4) 0.0148(4)
C7' 0.065(3) 0.130(5) 0.083(3) -0.001(3) 0.021(3) 0.020(3)
C8' 0.097(4) 0.086(3) 0.177(6) -0.037(4) 0.041(5) 0.014(3)
C9' 0.094(4) 0.162(7) 0.100(5) 0.000(4) -0.016(4) 0.058(4)
C10 0.0483(15) 0.0538(18) 0.0511(18) -0.0034(14) -0.0028(13) -0.0021(13)
C11 0.0424(14) 0.0534(17) 0.0467(16) -0.0065(14) -0.0064(12) 0.0032(12)
C12 0.0545(17) 0.0487(16) 0.0555(19) -0.0067(14) -0.0026(15) -0.0018(13)
Si3 0.0619(5) 0.0713(6) 0.0683(6) 0.0083(5) 0.0030(5) -0.0106(4)
C13 0.101(3) 0.079(3) 0.159(6) 0.023(3) 0.024(4) -0.022(2)
C14 0.076(3) 0.170(5) 0.144(5) 0.041(5) 0.035(3) 0.021(3)
C15 0.152(5) 0.155(5) 0.066(3) 0.023(3) -0.008(3) -0.059(4)
Si4 0.0902(7) 0.0482(5) 0.0664(6) 0.0017(5) -0.0125(5) -0.0045(5)
C16 0.144(5) 0.076(3) 0.078(3) 0.020(2) 0.005(3) 0.012(3)
C17 0.156(5) 0.068(2) 0.084(3) -0.007(2) -0.004(3) 0.042(3)
C18 0.162(5) 0.077(3) 0.196(7) 0.030(4) -0.058(5) -0.056(4)
O1 0.083(4) 0.088(3) 0.121(4) -0.004(3) 0.011(3) -0.031(3)
C19 0.078(6) 0.100(4) 0.169(7) -0.032(4) 0.031(7) 0.006(5)
C20 0.097(8) 0.092(4) 0.193(11) 0.013(5) 0.007(7) -0.008(5)
C21 0.077(4) 0.123(6) 0.122(7) -0.011(5) 0.016(4) -0.029(4)
C22 0.080(5) 0.120(6) 0.230(13) 0.051(8) -0.028(6) -0.031(5)
O1' 0.083(4) 0.088(3) 0.121(4) -0.004(3) 0.011(3) -0.031(3)
C19' 0.078(6) 0.100(4) 0.169(7) -0.032(4) 0.031(7) 0.006(5)
C20' 0.097(8) 0.092(4) 0.193(11) 0.013(5) 0.007(7) -0.008(5)
C21' 0.077(4) 0.123(6) 0.122(7) -0.011(5) 0.016(4) -0.029(4)
C22' 0.080(5) 0.120(6) 0.230(13) 0.051(8) -0.028(6) -0.031(5)
O2 0.082(3) 0.175(7) 0.091(10) -0.018(4) -0.006(3) 0.048(3)
C23 0.066(7) 0.144(9) 0.212(15) -0.050(9) -0.022(7) 0.033(6)
C24 0.088(5) 0.138(12) 0.169(14) -0.054(8) -0.012(7) 0.004(7)
C25 0.102(9) 0.146(11) 0.144(9) -0.048(8) 0.011(7) 0.021(6)
C26 0.086(9) 0.118(6) 0.214(13) 0.002(7) 0.017(10) -0.031(9)
O2' 0.082(3) 0.175(7) 0.091(10) -0.018(4) -0.006(3) 0.048(3)
C23' 0.066(7) 0.144(9) 0.212(15) -0.050(9) -0.022(7) 0.033(6)
C24' 0.088(5) 0.138(12) 0.169(14) -0.054(8) -0.012(7) 0.004(7)
C25' 0.102(9) 0.146(11) 0.144(9) -0.048(8) 0.011(7) 0.021(6)
C26' 0.086(9) 0.118(6) 0.214(13) 0.002(7) 0.017(10) -0.031(9)
O3 0.068(6) 0.0627(19) 0.129(8) -0.009(3) -0.025(6) 0.016(3)
C27 0.067(5) 0.067(3) 0.137(5) -0.006(4) 0.006(5) 0.006(3)
C28 0.087(3) 0.074(3) 0.124(9) -0.003(6) -0.026(6) 0.025(3)
C29 0.088(3) 0.068(3) 0.280(13) -0.013(5) -0.037(6) 0.004(2)
C30 0.077(3) 0.075(5) 0.133(13) -0.016(8) -0.038(7) 0.008(3)
O3' 0.068(6) 0.0627(19) 0.129(8) -0.009(3) -0.025(6) 0.016(3)
C27' 0.067(5) 0.067(3) 0.137(5) -0.006(4) 0.006(5) 0.006(3)
C28' 0.087(3) 0.074(3) 0.124(9) -0.003(6) -0.026(6) 0.025(3)
C29' 0.088(3) 0.068(3) 0.280(13) -0.013(5) -0.037(6) 0.004(2)
C30' 0.077(3) 0.075(5) 0.133(13) -0.016(8) -0.038(7) 0.008(3)

loop_
_atom_type_symbol
_atom_type_description
_atom_type_scat_dispersion_real
_atom_type_scat_dispersion_imag
_atom_type_scat_source
C C 0.0033 0.0016 'International Tables Vol C Tables 4.2.6.8 and 6.1.1.4'
H H 0.0000 0.0000 'International Tables Vol C Tables 4.2.6.8 and 6.1.1.4'
O O 0.0106 0.0060 'International Tables Vol C Tables 4.2.6.8 and 6.1.1.4'
Si Si 0.0817 0.0704 'International Tables Vol C Tables 4.2.6.8 and 6.1.1.4'
K K 0.2009 0.2494 'International Tables Vol C Tables 4.2.6.8 and 6.1.1.4'

loop_
_geom_angle_atom_site_label_1
_geom_angle_atom_site_label_2
_geom_angle_atom_site_label_3
_geom_angle
_geom_angle_site_symmetry_1
_geom_angle_site_symmetry_3
O1' K1 O2 95.2(8) . .
O1' K1 O1 11.0(6) . .
O2 K1 O1 86.1(5) . .
O1' K1 O2' 99.8(10) . .
O2 K1 O2' 7.1(8) . .
O1 K1 O2' 90.2(7) . .
O1' K1 C11 116.1(8) . 2_674
O2 K1 C11 91.7(7) . 2_674
O1 K1 C11 122.64(19) . 2_674
O2' K1 C11 94.5(9) . 2_674
O1' K1 C2 94.1(9) . .
O2 K1 C2 124.9(5) . .
O1 K1 C2 94.25(18) . .
O2' K1 C2 118.8(7) . .
C11 K1 C2 130.82(8) 2_674 .
O1' K1 C10 91.1(8) . 2_674
O2 K1 C10 104.1(6) . 2_674
O1 K1 C10 99.38(19) . 2_674
O2' K1 C10 109.2(8) . 2_674
C11 K1 C10 26.66(8) 2_674 2_674
C2 K1 C10 129.86(8) . 2_674
O1' K1 C1 100.7(8) . .
O2 K1 C1 98.6(5) . .
O1 K1 C1 95.93(19) . .
O2' K1 C1 92.3(7) . .
C11 K1 C1 140.74(8) 2_674 .
C2 K1 C1 26.50(8) . .
C10 K1 C1 153.37(8) 2_674 .
O1' K1 C3 106.2(8) . .
O2 K1 C3 142.9(4) . .
O1 K1 C3 110.51(19) . .
O2' K1 C3 135.8(5) . .
C11 K1 C3 104.98(8) 2_674 .
C2 K1 C3 26.21(8) . .
C10 K1 C3 105.41(8) 2_674 .
C1 K1 C3 48.45(8) . .
O1' K1 C12 139.1(8) . 2_674
O2 K1 C12 98.6(6) . 2_674
O1 K1 C12 147.51(19) . 2_674
O2' K1 C12 98.2(9) . 2_674
C11 K1 C12 25.85(8) 2_674 2_674
C2 K1 C12 108.58(8) . 2_674
C10 K1 C12 48.21(8) 2_674 2_674
C1 K1 C12 114.89(8) . 2_674
C3 K1 C12 84.90(9) . 2_674
O1' K1 C23' 89.2(8) . .
O2 K1 C23' 15.2(6) . .
O1 K1 C23' 81.9(4) . .
O2' K1 C23' 22.0(4) . .
C11 K1 C23' 81.9(4) 2_674 .
C2 K1 C23' 139.5(3) . .
C10 K1 C23' 90.3(3) 2_674 .
C1 K1 C23' 113.4(3) . .
C3 K1 C23' 157.5(3) . .
C12 K1 C23' 94.3(4) 2_674 .
O3 K2 O3' 5.9(12) . .
O3 K2 C11 110.2(8) . .
O3' K2 C11 116.1(4) . .
O3 K2 C2 115.4(9) . .
O3' K2 C2 109.5(5) . .
C11 K2 C2 133.60(8) . .
O3 K2 C1 92.0(7) . .
O3' K2 C1 86.1(4) . .
C11 K2 C1 157.29(9) . .
C2 K2 C1 27.12(8) . .
O3 K2 C10 85.6(7) . .
O3' K2 C10 91.4(4) . .
C11 K2 C10 26.98(8) . .
C2 K2 C10 151.27(9) . .
C1 K2 C10 173.34(9) . .
O3 K2 C12 116.2(11) . .
O3' K2 C12 121.4(6) . .
C11 K2 C12 26.31(8) . .
C2 K2 C12 125.33(8) . .
C1 K2 C12 137.43(8) . .
C10 K2 C12 48.79(8) . .
O3 K2 C3 117.9(12) . .
O3' K2 C3 113.1(7) . .
C11 K2 C3 119.17(8) . .
C2 K2 C3 26.41(8) . .
C1 K2 C3 49.10(8) . .
C10 K2 C3 127.10(9) . .
C12 K2 C3 124.97(8) . .
C2 C1 Si1 126.6(2) . .
C2 C1 K2 75.23(16) . .
Si1 C1 K2 112.66(13) . .
C2 C1 K1 74.83(17) . .
Si1 C1 K1 121.31(13) . .
K2 C1 K1 126.00(10) . .
C2 C1 H1A 116.7 . .
Si1 C1 H1A 116.7 . .
K2 C1 H1A 81.7 . .
K1 C1 H1A 73.3 . .
C3 C2 C1 130.6(3) . .
C3 C2 K2 82.18(18) . .
C1 C2 K2 77.65(16) . .
C3 C2 K1 80.15(18) . .
C1 C2 K1 78.67(17) . .
K2 C2 K1 129.03(11) . .
C3 C2 H2A 114.7 . .
C1 C2 H2A 114.7 . .
K2 C2 H2A 114.8 . .
K1 C2 H2A 116.1 . .
C2 C3 Si2 126.7(3) . .
C2 C3 K2 71.41(17) . .
Si2 C3 K2 119.64(14) . .
C2 C3 K1 73.64(16) . .
Si2 C3 K1 119.11(14) . .
K2 C3 K1 121.24(10) . .
C2 C3 H3A 116.7 . .
Si2 C3 H3A 116.7 . .
K2 C3 H3A 78.7 . .
K1 C3 H3A 76.8 . .
C1 Si1 C5 120.2(9) . .
C1 Si1 C6 110.2(16) . .
C5 Si1 C6 109.2(15) . .
C1 Si1 C4 108.7(7) . .
C5 Si1 C4 103.0(10) . .
C6 Si1 C4 104.2(13) . .
C3 Si2 C7 117.4(6) . .
C3 Si2 C9 112.2(9) . .
C7 Si2 C9 118.2(10) . .
C3 Si2 C8 106.0(6) . .
C7 Si2 C8 96.9(10) . .
C9 Si2 C8 102.9(11) . .
C11 C10 Si3 126.9(2) . .
C11 C10 K2 72.78(16) . .
Si3 C10 K2 109.21(14) . .
C11 C10 K1 74.60(17) . 2_675
Si3 C10 K1 121.99(13) . 2_675
K2 C10 K1 128.72(11) . 2_675
C11 C10 H10A 116.6 . .
Si3 C10 H10A 116.6 . .
K2 C10 H10A 87.9 . .
K1 C10 H10A 72.8 2_675 .
C12 C11 C10 131.2(3) . .
C12 C11 K2 82.42(18) . .
C10 C11 K2 80.24(17) . .
C12 C11 K1 82.21(18) . 2_675
C10 C11 K1 78.74(17) . 2_675
K2 C11 K1 134.91(11) . 2_675
C12 C11 H11A 114.4 . .
C10 C11 H11A 114.4 . .
K2 C11 H11A 111.4 . .
K1 C11 H11A 113.6 2_675 .
C11 C12 Si4 127.5(2) . .
C11 C12 K2 71.28(17) . .
Si4 C12 K2 115.98(13) . .
C11 C12 K1 71.94(17) . 2_675
Si4 C12 K1 119.45(14) . 2_675
K2 C12 K1 124.35(10) . 2_675
C11 C12 H12A 116.2 . .
Si4 C12 H12A 116.2 . .
K2 C12 H12A 82.4 . .
K1 C12 H12A 78.1 2_675 .
C10 Si3 C13 110.6(2) . .
C10 Si3 C14 111.7(2) . .
C13 Si3 C14 109.3(3) . .
C10 Si3 C15 111.95(19) . .
C13 Si3 C15 106.4(3) . .
C14 Si3 C15 106.6(3) . .
Si3 C13 H13A 109.5 . .
Si3 C13 H13B 109.5 . .
H13A C13 H13B 109.5 . .
Si3 C13 H13C 109.5 . .
H13A C13 H13C 109.5 . .
H13B C13 H13C 109.5 . .
Si3 C14 H14A 109.5 . .
Si3 C14 H14B 109.5 . .
H14A C14 H14B 109.5 . .
Si3 C14 H14C 109.5 . .
H14A C14 H14C 109.5 . .
H14B C14 H14C 109.5 . .
Si3 C15 H15A 109.5 . .
Si3 C15 H15B 109.5 . .
H15A C15 H15B 109.5 . .
Si3 C15 H15C 109.5 . .
H15A C15 H15C 109.5 . .
H15B C15 H15C 109.5 . .
C12 Si4 C16 111.34(19) . .
C12 Si4 C17 111.0(2) . .
C16 Si4 C17 108.2(2) . .
C12 Si4 C18 111.8(2) . .
C16 Si4 C18 106.8(3) . .
C17 Si4 C18 107.5(3) . .
Si4 C16 H16A 109.5 . .
Si4 C16 H16B 109.5 . .
H16A C16 H16B 109.5 . .
Si4 C16 H16C 109.5 . .
H16A C16 H16C 109.5 . .
H16B C16 H16C 109.5 . .
Si4 C17 H17A 109.5 . .
Si4 C17 H17B 109.5 . .
H17A C17 H17B 109.5 . .
Si4 C17 H17C 109.5 . .
H17A C17 H17C 109.5 . .
H17B C17 H17C 109.5 . .
Si4 C18 H18A 109.5 . .
Si4 C18 H18B 109.5 . .
H18A C18 H18B 109.5 . .
Si4 C18 H18C 109.5 . .
H18A C18 H18C 109.5 . .
H18B C18 H18C 109.5 . .
C22 O1 C19 108.8(5) . .
C22 O1 K1 132.6(5) . .
C19 O1 K1 117.3(5) . .
O1 C19 C20 106.6(7) . .
O1 C19 H19A 110.4 . .
C20 C19 H19A 110.4 . .
O1 C19 H19B 110.4 . .
C20 C19 H19B 110.4 . .
H19A C19 H19B 108.6 . .
C21 C20 C19 105.1(10) . .
C21 C20 H20A 110.7 . .
C19 C20 H20A 110.7 . .
C21 C20 H20B 110.7 . .
C19 C20 H20B 110.7 . .
H20A C20 H20B 108.8 . .
C22 C21 C20 107.1(7) . .
C22 C21 H21A 110.3 . .
C20 C21 H21A 110.3 . .
C22 C21 H21B 110.3 . .
C20 C21 H21B 110.3 . .
H21A C21 H21B 108.5 . .
O1 C22 C21 106.7(6) . .
O1 C22 H22A 110.4 . .
C21 C22 H22A 110.4 . .
O1 C22 H22B 110.4 . .
C21 C22 H22B 110.4 . .
H22A C22 H22B 108.6 . .
C22' O1' C19' 108.1(19) . .
C22' O1' K1 129(2) . .
C19' O1' K1 120(3) . .
O1' C19' C20' 107.2(18) . .
O1' C19' H19C 110.3 . .
C20' C19' H19C 110.3 . .
O1' C19' H19D 110.3 . .
C20' C19' H19D 110.3 . .
H19C C19' H19D 108.5 . .
C21' C20' C19' 106(2) . .
C21' C20' H20C 110.5 . .
C19' C20' H20C 110.5 . .
C21' C20' H20D 110.5 . .
C19' C20' H20D 110.5 . .
H20C C20' H20D 108.7 . .
C20' C21' C22' 107.3(16) . .
C20' C21' H21C 110.2 . .
C22' C21' H21C 110.2 . .
C20' C21' H21D 110.2 . .
C22' C21' H21D 110.2 . .
H21C C21' H21D 108.5 . .
O1' C22' C21' 108.0(16) . .
O1' C22' H22C 110.1 . .
C21' C22' H22C 110.1 . .
O1' C22' H22D 110.1 . .
C21' C22' H22D 110.1 . .
H22C C22' H22D 108.4 . .
C23 O2 C26 110.9(10) . .
C23 O2 K1 136.6(12) . .
C26 O2 K1 110.8(8) . .
O2 C23 C24 106.3(9) . .
O2 C23 H23A 110.5 . .
C24 C23 H23A 110.5 . .
O2 C23 H23B 110.5 . .
C24 C23 H23B 110.5 . .
H23A C23 H23B 108.7 . .
C25 C24 C23 105.6(9) . .
C25 C24 H24A 110.6 . .
C23 C24 H24A 110.6 . .
C25 C24 H24B 110.6 . .
C23 C24 H24B 110.6 . .
H24A C24 H24B 108.7 . .
C24 C25 C26 111.5(10) . .
C24 C25 H25A 109.3 . .
C26 C25 H25A 109.3 . .
C24 C25 H25B 109.3 . .
C26 C25 H25B 109.3 . .
H25A C25 H25B 108.0 . .
O2 C26 C25 104.5(10) . .
O2 C26 H26A 110.9 . .
C25 C26 H26A 110.9 . .
O2 C26 H26B 110.9 . .
C25 C26 H26B 110.9 . .
H26A C26 H26B 108.9 . .
C23' O2' C26' 100.7(16) . .
C23' O2' K1 111.3(12) . .
C26' O2' K1 144.9(13) . .
O2' C23' C24' 101.2(14) . .
O2' C23' K1 46.6(8) . .
C24' C23' K1 137.8(15) . .
O2' C23' H23C 111.5 . .
C24' C23' H23C 111.5 . .
K1 C23' H23C 70.4 . .
O2' C23' H23D 111.5 . .
C24' C23' H23D 111.5 . .
K1 C23' H23D 106.6 . .
H23C C23' H23D 109.4 . .
C25' C24' C23' 107.1(11) . .
C25' C24' H24C 110.3 . .
C23' C24' H24C 110.3 . .
C25' C24' H24D 110.3 . .
C23' C24' H24D 110.3 . .
H24C C24' H24D 108.6 . .
C24' C25' C26' 104.5(12) . .
C24' C25' H25C 110.8 . .
C26' C25' H25C 110.8 . .
C24' C25' H25D 110.8 . .
C26' C25' H25D 110.8 . .
H25C C25' H25D 108.9 . .
O2' C26' C25' 100.8(13) . .
O2' C26' H26C 111.6 . .
C25' C26' H26C 111.6 . .
O2' C26' H26D 111.6 . .
C25' C26' H26D 111.6 . .
H26C C26' H26D 109.4 . .
C27 O3 C30 106.5(13) . .
C27 O3 K2 121.6(15) . .
C30 O3 K2 131.8(17) . .
O3 C27 C28 103.0(16) . .
O3 C27 H27A 111.2 . .
C28 C27 H27A 111.2 . .
O3 C27 H27B 111.2 . .
C28 C27 H27B 111.2 . .
H27A C27 H27B 109.1 . .
C27 C28 C29 100(2) . .
C27 C28 H28A 111.8 . .
C29 C28 H28A 111.8 . .
C27 C28 H28B 111.8 . .
C29 C28 H28B 111.8 . .
H28A C28 H28B 109.5 . .
C30 C29 C28 96(2) . .
C30 C29 H29A 112.6 . .
C28 C29 H29A 112.6 . .
C30 C29 H29B 112.6 . .
C28 C29 H29B 112.6 . .
H29A C29 H29B 110.1 . .
O3 C30 C29 103.8(17) . .
O3 C30 H30A 111.0 . .
C29 C30 H30A 111.0 . .
O3 C30 H30B 111.0 . .
C29 C30 H30B 111.0 . .
H30A C30 H30B 109.0 . .
C27' O3' C30' 108.6(8) . .
C27' O3' K2 133.5(10) . .
C30' O3' K2 117.9(10) . .
O3' C27' C28' 104.7(11) . .
O3' C27' H27C 110.8 . .
C28' C27' H27C 110.8 . .
O3' C27' H27D 110.8 . .
C28' C27' H27D 110.8 . .
H27C C27' H27D 108.9 . .
C27' C28' C29' 104.7(12) . .
C27' C28' H28C 110.8 . .
C29' C28' H28C 110.8 . .
C27' C28' H28D 110.8 . .
C29' C28' H28D 110.8 . .
H28C C28' H28D 108.9 . .
C30' C29' C28' 102.4(14) . .
C30' C29' H29C 111.3 . .
C28' C29' H29C 111.3 . .
C30' C29' H29D 111.3 . .
C28' C29' H29D 111.3 . .
H29C C29' H29D 109.2 . .
C29' C30' O3' 107.3(10) . .
C29' C30' H30C 110.3 . .
O3' C30' H30C 110.3 . .
C29' C30' H30D 110.3 . .
O3' C30' H30D 110.3 . .
H30C C30' H30D 108.5 . .

loop_
_geom_bond_atom_site_label_1
_geom_bond_atom_site_label_2
_geom_bond_distance
_geom_bond_site_symmetry_2
K1 O1' 2.69(3) .
K1 O2 2.695(12) .
K1 O1 2.706(6) .
K1 O2' 2.716(16) .
K1 C11 2.990(3) 2_674
K1 C2 3.014(3) .
K1 C10 3.042(3) 2_674
K1 C1 3.062(3) .
K1 C3 3.095(3) .
K1 C12 3.116(3) 2_674
K1 C23' 3.480(17) .
K2 O3 2.66(2) .
K2 O3' 2.696(13) .
K2 C11 2.930(3) .
K2 C2 2.957(3) .
K2 C1 2.987(3) .
K2 C10 3.024(3) .
K2 C12 3.067(3) .
K2 C3 3.090(3) .
C1 C2 1.394(4) .
C1 Si1 1.807(3) .
C1 H1A 0.9500 .
C2 C3 1.387(4) .
C2 H2A 0.9500 .
C3 Si2 1.816(3) .
C3 H3A 0.9500 .
Si1 C5 1.831(14) .
Si1 C6 1.870(15) .
Si1 C4 1.932(14) .
C4 H4A 0.9800 .
C4 H4B 0.9800 .
C4 H4C 0.9800 .
C5 H5A 0.9800 .
C5 H5B 0.9800 .
C5 H5C 0.9800 .
C6 H6A 0.9800 .
C6 H6B 0.9800 .
C6 H6C 0.9800 .
C4' H4'1 0.9800 .
C4' H4'2 0.9800 .
C4' H4'3 0.9800 .
C5' H5'1 0.9800 .
C5' H5'2 0.9800 .
C5' H5'3 0.9800 .
C6' H6'1 0.9800 .
C6' H6'2 0.9800 .
C6' H6'3 0.9800 .
Si2 C7 1.851(14) .
Si2 C9 1.858(15) .
Si2 C8 2.005(16) .
C7 H7A 0.9800 .
C7 H7B 0.9800 .
C7 H7C 0.9800 .
C8 H8A 0.9800 .
C8 H8B 0.9800 .
C8 H8C 0.9800 .
C9 H9A 0.9800 .
C9 H9B 0.9800 .
C9 H9C 0.9800 .
C7' H7'1 0.9800 .
C7' H7'2 0.9800 .
C7' H7'3 0.9800 .
C8' H8'1 0.9800 .
C8' H8'2 0.9800 .
C8' H8'3 0.9800 .
C9' H9'1 0.9800 .
C9' H9'2 0.9800 .
C9' H9'3 0.9800 .
C10 C11 1.392(4) .
C10 Si3 1.809(3) .
C10 K1 3.042(3) 2_675
C10 H10A 0.9500 .
C11 C12 1.371(4) .
C11 K1 2.990(3) 2_675
C11 H11A 0.9500 .
C12 Si4 1.819(3) .
C12 K1 3.116(3) 2_675
C12 H12A 0.9500 .
Si3 C13 1.859(5) .
Si3 C14 1.868(5) .
Si3 C15 1.902(5) .
C13 H13A 0.9800 .
C13 H13B 0.9800 .
C13 H13C 0.9800 .
C14 H14A 0.9800 .
C14 H14B 0.9800 .
C14 H14C 0.9800 .
C15 H15A 0.9800 .
C15 H15B 0.9800 .
C15 H15C 0.9800 .
Si4 C16 1.872(5) .
Si4 C17 1.878(5) .
Si4 C18 1.886(6) .
C16 H16A 0.9800 .
C16 H16B 0.9800 .
C16 H16C 0.9800 .
C17 H17A 0.9800 .
C17 H17B 0.9800 .
C17 H17C 0.9800 .
C18 H18A 0.9800 .
C18 H18B 0.9800 .
C18 H18C 0.9800 .
O1 C22 1.395(7) .
O1 C19 1.407(8) .
C19 C20 1.456(9) .
C19 H19A 0.9900 .
C19 H19B 0.9900 .
C20 C21 1.422(18) .
C20 H20A 0.9900 .
C20 H20B 0.9900 .
C21 C22 1.404(9) .
C21 H21A 0.9900 .
C21 H21B 0.9900 .
C22 H22A 0.9900 .
C22 H22B 0.9900 .
O1' C22' 1.391(16) .
O1' C19' 1.399(16) .
C19' C20' 1.438(17) .
C19' H19C 0.9900 .
C19' H19D 0.9900 .
C20' C21' 1.41(3) .
C20' H20C 0.9900 .
C20' H20D 0.9900 .
C21' C22' 1.431(16) .
C21' H21C 0.9900 .
C21' H21D 0.9900 .
C22' H22C 0.9900 .
C22' H22D 0.9900 .
O2 C23 1.398(13) .
O2 C26 1.419(13) .
C23 C24 1.488(14) .
C23 H23A 0.9900 .
C23 H23B 0.9900 .
C24 C25 1.378(17) .
C24 H24A 0.9900 .
C24 H24B 0.9900 .
C25 C26 1.433(14) .
C25 H25A 0.9900 .
C25 H25B 0.9900 .
C26 H26A 0.9900 .
C26 H26B 0.9900 .
O2' C23' 1.402(17) .
O2' C26' 1.432(14) .
C23' C24' 1.502(15) .
C23' H23C 0.9900 .
C23' H23D 0.9900 .
C24' C25' 1.363(19) .
C24' H24C 0.9900 .
C24' H24D 0.9900 .
C25' C26' 1.496(16) .
C25' H25C 0.9900 .
C25' H25D 0.9900 .
C26' H26C 0.9900 .
C26' H26D 0.9900 .
O3 C27 1.424(13) .
O3 C30 1.439(14) .
C27 C28 1.475(19) .
C27 H27A 0.9900 .
C27 H27B 0.9900 .
C28 C29 1.49(2) .
C28 H28A 0.9900 .
C28 H28B 0.9900 .
C29 C30 1.457(19) .
C29 H29A 0.9900 .
C29 H29B 0.9900 .
C30 H30A 0.9900 .
C30 H30B 0.9900 .
O3' C27' 1.412(10) .
O3' C30' 1.439(12) .
C27' C28' 1.469(15) .
C27' H27C 0.9900 .
C27' H27D 0.9900 .
C28' C29' 1.471(19) .
C28' H28C 0.9900 .
C28' H28D 0.9900 .
C29' C30' 1.434(16) .
C29' H29C 0.9900 .
C29' H29D 0.9900 .
C30' H30C 0.9900 .
C30' H30D 0.9900 .

loop_
_geom_torsion_atom_site_label_1
_geom_torsion_atom_site_label_2
_geom_torsion_atom_site_label_3
_geom_torsion_atom_site_label_4
_geom_torsion
_geom_torsion_site_symmetry_1
_geom_torsion_site_symmetry_4
O3 K2 C1 C2 150.9(13) . .
O3' K2 C1 C2 150.2(8) . .
C11 K2 C1 C2 -41.7(3) . .
C10 K2 C1 C2 82.2(8) . .
C12 K2 C1 C2 -75.5(2) . .
C3 K2 C1 C2 24.75(17) . .
O3 K2 C1 Si1 -85.2(13) . .
O3' K2 C1 Si1 -85.9(8) . .
C11 K2 C1 Si1 82.2(3) . .
C2 K2 C1 Si1 123.9(2) . .
C10 K2 C1 Si1 -153.9(7) . .
C12 K2 C1 Si1 48.39(19) . .
C3 K2 C1 Si1 148.64(19) . .
O3 K2 C1 K1 92.6(13) . .
O3' K2 C1 K1 91.9(8) . .
C11 K2 C1 K1 -100.0(2) . .
C2 K2 C1 K1 -58.26(17) . .
C10 K2 C1 K1 24.0(8) . .
C12 K2 C1 K1 -133.76(13) . .
C3 K2 C1 K1 -33.51(11) . .
O1' K1 C1 C2 77.6(7) . .
O2 K1 C1 C2 174.6(6) . .
O1 K1 C1 C2 87.6(2) . .
O2' K1 C1 C2 178.0(7) . .
C11 K1 C1 C2 -82.0(2) 2_674 .
C10 K1 C1 C2 -37.3(3) 2_674 .
C3 K1 C1 C2 -24.61(17) . .
C12 K1 C1 C2 -81.77(18) 2_674 .
C23' K1 C1 C2 171.4(4) . .
O1' K1 C1 Si1 -46.3(7) . .
O2 K1 C1 Si1 50.7(5) . .
O1 K1 C1 Si1 -36.2(2) . .
O2' K1 C1 Si1 54.1(7) . .
C11 K1 C1 Si1 154.09(13) 2_674 .
C2 K1 C1 Si1 -123.9(3) . .
C10 K1 C1 Si1 -161.18(15) 2_674 .
C3 K1 C1 Si1 -148.5(2) . .
C12 K1 C1 Si1 154.34(14) 2_674 .
C23' K1 C1 Si1 47.5(4) . .
O1' K1 C1 K2 136.0(7) . .
O2 K1 C1 K2 -127.0(5) . .
O1 K1 C1 K2 146.1(2) . .
O2' K1 C1 K2 -123.5(7) . .
C11 K1 C1 K2 -23.6(2) 2_674 .
C2 K1 C1 K2 58.43(17) . .
C10 K1 C1 K2 21.1(3) 2_674 .
C3 K1 C1 K2 33.82(11) . .
C12 K1 C1 K2 -23.34(15) 2_674 .
C23' K1 C1 K2 -130.2(4) . .
Si1 C1 C2 C3 -175.7(3) . .
K2 C1 C2 C3 -68.2(3) . .
K1 C1 C2 C3 66.3(3) . .
Si1 C1 C2 K2 -107.5(2) . .
K1 C1 C2 K2 134.53(8) . .
Si1 C1 C2 K1 118.0(2) . .
K2 C1 C2 K1 -134.53(8) . .
O3 K2 C2 C3 102.1(14) . .
O3' K2 C2 C3 102.9(8) . .
C11 K2 C2 C3 -66.1(2) . .
C1 K2 C2 C3 134.6(3) . .
C10 K2 C2 C3 -31.5(3) . .
C12 K2 C2 C3 -98.8(2) . .
O3 K2 C2 C1 -32.6(14) . .
O3' K2 C2 C1 -31.8(8) . .
C11 K2 C2 C1 159.22(17) . .
C10 K2 C2 C1 -166.16(19) . .
C12 K2 C2 C1 126.60(18) . .
C3 K2 C2 C1 -134.6(3) . .
O3 K2 C2 K1 31.5(14) . .
O3' K2 C2 K1 32.4(8) . .
C11 K2 C2 K1 -136.65(12) . .
C1 K2 C2 K1 64.13(17) . .
C10 K2 C2 K1 -102.03(19) . .
C12 K2 C2 K1 -169.27(11) . .
C3 K2 C2 K1 -70.5(2) . .
O1' K1 C2 C3 119.1(7) . .
O2 K1 C2 C3 -141.7(6) . .
O1 K1 C2 C3 130.1(3) . .
O2' K1 C2 C3 -137.4(8) . .
C11 K1 C2 C3 -11.0(2) 2_674 .
C10 K1 C2 C3 24.2(2) 2_674 .
C1 K1 C2 C3 -135.1(3) . .
C12 K1 C2 C3 -26.4(2) 2_674 .
C23' K1 C2 C3 -147.4(5) . .
O1' K1 C2 C1 -105.8(7) . .
O2 K1 C2 C1 -6.5(7) . .
O1 K1 C2 C1 -94.8(2) . .
O2' K1 C2 C1 -2.2(8) . .
C11 K1 C2 C1 124.09(18) 2_674 .
C10 K1 C2 C1 159.28(16) 2_674 .
C3 K1 C2 C1 135.1(3) . .
C12 K1 C2 C1 108.71(17) 2_674 .
C23' K1 C2 C1 -12.2(5) . .
O1' K1 C2 K2 -169.5(7) . .
O2 K1 C2 K2 -70.2(6) . .
O1 K1 C2 K2 -158.5(2) . .
O2' K1 C2 K2 -65.9(8) . .
C11 K1 C2 K2 60.39(17) 2_674 .
C10 K1 C2 K2 95.59(15) 2_674 .
C1 K1 C2 K2 -63.70(17) . .
C3 K1 C2 K2 71.4(2) . .
C12 K1 C2 K2 45.01(14) 2_674 .
C23' K1 C2 K2 -75.9(5) . .
C1 C2 C3 Si2 179.9(2) . .
K2 C2 C3 Si2 113.6(2) . .
K1 C2 C3 Si2 -114.4(2) . .
C1 C2 C3 K2 66.3(3) . .
K1 C2 C3 K2 131.99(8) . .
C1 C2 C3 K1 -65.7(3) . .
K2 C2 C3 K1 -131.99(8) . .
O3 K2 C3 C2 -91.4(11) . .
O3' K2 C3 C2 -87.5(6) . .
C11 K2 C3 C2 130.67(18) . .
C1 K2 C3 C2 -25.41(17) . .
C10 K2 C3 C2 161.64(17) . .
C12 K2 C3 C2 100.26(19) . .
O3 K2 C3 Si2 146.3(10) . .
O3' K2 C3 Si2 150.2(6) . .
C11 K2 C3 Si2 8.4(2) . .
C2 K2 C3 Si2 -122.3(3) . .
C1 K2 C3 Si2 -147.7(2) . .
C10 K2 C3 Si2 39.4(2) . .
C12 K2 C3 Si2 -22.0(2) . .
O3 K2 C3 K1 -34.9(10) . .
O3' K2 C3 K1 -31.0(6) . .
C11 K2 C3 K1 -172.80(11) . .
C2 K2 C3 K1 56.53(16) . .
C1 K2 C3 K1 31.12(10) . .
C10 K2 C3 K1 -141.83(11) . .
C12 K2 C3 K1 156.79(11) . .
O1' K1 C3 C2 -65.2(8) . .
O2 K1 C3 C2 57.5(11) . .
O1 K1 C3 C2 -54.5(3) . .
O2' K1 C3 C2 58.4(13) . .
C11 K1 C3 C2 171.38(18) 2_674 .
C10 K1 C3 C2 -160.98(18) 2_674 .
C1 K1 C3 C2 24.88(17) . .
C12 K1 C3 C2 154.96(19) 2_674 .
C23' K1 C3 C2 66.1(10) . .
O1' K1 C3 Si2 58.1(8) . .
O2 K1 C3 Si2 -179.2(11) . .
O1 K1 C3 Si2 68.8(3) . .
O2' K1 C3 Si2 -178.3(12) . .
C11 K1 C3 Si2 -65.31(18) 2_674 .
C2 K1 C3 Si2 123.3(3) . .
C10 K1 C3 Si2 -37.67(19) 2_674 .
C1 K1 C3 Si2 148.2(2) . .
C12 K1 C3 Si2 -81.73(17) 2_674 .
C23' K1 C3 Si2 -170.6(10) . .
O1' K1 C3 K2 -120.7(8) . .
O2 K1 C3 K2 2.0(11) . .
O1 K1 C3 K2 -110.0(2) . .
O2' K1 C3 K2 2.9(13) . .
C11 K1 C3 K2 115.89(12) 2_674 .
C2 K1 C3 K2 -55.49(16) . .
C10 K1 C3 K2 143.53(12) 2_674 .
C1 K1 C3 K2 -30.61(10) . .
C12 K1 C3 K2 99.47(13) 2_674 .
C23' K1 C3 K2 10.6(10) . .
C2 C1 Si1 C5 119.2(11) . .
K2 C1 Si1 C5 31.2(11) . .
K1 C1 Si1 C5 -146.8(11) . .
C2 C1 Si1 C6 -9.1(13) . .
K2 C1 Si1 C6 -97.1(13) . .
K1 C1 Si1 C6 84.9(13) . .
C2 C1 Si1 C4 -122.7(9) . .
K2 C1 Si1 C4 149.3(9) . .
K1 C1 Si1 C4 -28.6(9) . .
C2 C3 Si2 C7 103.8(8) . .
K2 C3 Si2 C7 -168.1(8) . .
K1 C3 Si2 C7 13.1(8) . .
C2 C3 Si2 C9 -114.4(11) . .
K2 C3 Si2 C9 -26.4(10) . .
K1 C3 Si2 C9 154.8(10) . .
C2 C3 Si2 C8 -3.0(9) . .
K2 C3 Si2 C8 85.1(9) . .
K1 C3 Si2 C8 -93.7(9) . .
O3 K2 C10 C11 156.0(14) . .
O3' K2 C10 C11 157.3(8) . .
C2 K2 C10 C11 -65.1(3) . .
C1 K2 C10 C11 -135.1(7) . .
C12 K2 C10 C11 25.00(17) . .
C3 K2 C10 C11 -82.0(2) . .
O3 K2 C10 Si3 -80.2(14) . .
O3' K2 C10 Si3 -78.9(8) . .
C11 K2 C10 Si3 123.9(3) . .
C2 K2 C10 Si3 58.8(3) . .
C1 K2 C10 Si3 -11.2(8) . .
C12 K2 C10 Si3 148.9(2) . .
C3 K2 C10 Si3 41.83(19) . .
O3 K2 C10 K1 103.2(14) . 2_675
O3' K2 C10 K1 104.5(8) . 2_675
C11 K2 C10 K1 -52.78(17) . 2_675
C2 K2 C10 K1 -117.87(19) . 2_675
C1 K2 C10 K1 172.1(6) . 2_675
C12 K2 C10 K1 -27.78(12) . 2_675
C3 K2 C10 K1 -134.82(13) . 2_675
Si3 C10 C11 C12 -172.3(3) . .
K2 C10 C11 C12 -70.8(3) . .
K1 C10 C11 C12 69.0(3) 2_675 .
Si3 C10 C11 K2 -101.4(2) . .
K1 C10 C11 K2 139.87(8) 2_675 .
Si3 C10 C11 K1 118.7(2) . 2_675
K2 C10 C11 K1 -139.87(8) . 2_675
O3 K2 C11 C12 108.5(14) . .
O3' K2 C11 C12 108.7(9) . .
C2 K2 C11 C12 -82.8(2) . .
C1 K2 C11 C12 -58.1(3) . .
C10 K2 C11 C12 134.2(3) . .
C3 K2 C11 C12 -110.61(19) . .
O3 K2 C11 C10 -25.6(14) . .
O3' K2 C11 C10 -25.5(9) . .
C2 K2 C11 C10 142.99(18) . .
C1 K2 C11 C10 167.7(2) . .
C12 K2 C11 C10 -134.2(3) . .
C3 K2 C11 C10 115.22(19) . .
O3 K2 C11 K1 37.5(14) . 2_675
O3' K2 C11 K1 37.7(9) . 2_675
C2 K2 C11 K1 -153.83(13) . 2_675
C1 K2 C11 K1 -129.1(2) . 2_675
C10 K2 C11 K1 63.18(19) . 2_675
C12 K2 C11 K1 -71.0(2) . 2_675
C3 K2 C11 K1 178.41(13) . 2_675
C10 C11 C12 Si4 178.7(3) . .
K2 C11 C12 Si4 108.8(2) . .
K1 C11 C12 Si4 -113.7(2) 2_675 .
C10 C11 C12 K2 69.9(3) . .
K1 C11 C12 K2 137.48(9) 2_675 .
C10 C11 C12 K1 -67.6(3) . 2_675
K2 C11 C12 K1 -137.48(9) . 2_675
O3 K2 C12 C11 -82.7(12) . .
O3' K2 C12 C11 -85.8(7) . .
C2 K2 C12 C11 118.28(19) . .
C1 K2 C12 C11 151.02(18) . .
C10 K2 C12 C11 -25.63(17) . .
C3 K2 C12 C11 85.8(2) . .
O3 K2 C12 Si4 153.9(12) . .
O3' K2 C12 Si4 150.8(7) . .
C11 K2 C12 Si4 -123.4(3) . .
C2 K2 C12 Si4 -5.1(2) . .
C1 K2 C12 Si4 27.6(2) . .
C10 K2 C12 Si4 -149.0(2) . .
C3 K2 C12 Si4 -37.6(2) . .
O3 K2 C12 K1 -31.6(12) . 2_675
O3' K2 C12 K1 -34.7(7) . 2_675
C11 K2 C12 K1 51.10(17) . 2_675
C2 K2 C12 K1 169.37(10) . 2_675
C1 K2 C12 K1 -157.88(10) . 2_675
C10 K2 C12 K1 25.47(11) . 2_675
C3 K2 C12 K1 136.93(11) . 2_675
C11 C10 Si3 C13 -166.0(3) . .
K2 C10 Si3 C13 111.5(2) . .
K1 C10 Si3 C13 -71.6(3) 2_675 .
C11 C10 Si3 C14 -44.0(4) . .
K2 C10 Si3 C14 -126.5(3) . .
K1 C10 Si3 C14 50.4(3) 2_675 .
C11 C10 Si3 C15 75.5(4) . .
K2 C10 Si3 C15 -6.9(3) . .
K1 C10 Si3 C15 170.0(3) 2_675 .
C11 C12 Si4 C16 129.9(3) . .
K2 C12 Si4 C16 -144.4(2) . .
K1 C12 Si4 C16 40.8(3) 2_675 .
C11 C12 Si4 C17 9.3(4) . .
K2 C12 Si4 C17 95.0(2) . .
K1 C12 Si4 C17 -79.8(2) 2_675 .
C11 C12 Si4 C18 -110.7(4) . .
K2 C12 Si4 C18 -25.1(3) . .
K1 C12 Si4 C18 160.1(3) 2_675 .
O1' K1 O1 C22 -148(6) . .
O2 K1 O1 C22 -2.0(10) . .
O2' K1 O1 C22 3.9(11) . .
C11 K1 O1 C22 -91.5(8) 2_674 .
C2 K1 O1 C22 122.8(8) . .
C10 K1 O1 C22 -105.7(8) 2_674 .
C1 K1 O1 C22 96.2(8) . .
C3 K1 O1 C22 143.9(8) . .
C12 K1 O1 C22 -101.9(8) 2_674 .
C23' K1 O1 C22 -16.7(9) . .
O1' K1 O1 C19 47(5) . .
O2 K1 O1 C19 -167.3(13) . .
O2' K1 O1 C19 -161.5(14) . .
C11 K1 O1 C19 103.1(12) 2_674 .
C2 K1 O1 C19 -42.6(12) . .
C10 K1 O1 C19 89.0(12) 2_674 .
C1 K1 O1 C19 -69.1(12) . .
C3 K1 O1 C19 -21.4(12) . .
C12 K1 O1 C19 92.8(12) 2_674 .
C23' K1 O1 C19 178.0(13) . .
C22 O1 C19 C20 -2(2) . .
K1 O1 C19 C20 166.6(14) . .
O1 C19 C20 C21 -13(2) . .
C19 C20 C21 C22 22(2) . .
C19 O1 C22 C21 16.1(15) . .
K1 O1 C22 C21 -150.2(7) . .
C20 C21 C22 O1 -24.1(15) . .
O2 K1 O1' C22' 12(4) . .
O1 K1 O1' C22' 46(5) . .
O2' K1 O1' C22' 17(4) . .
C11 K1 O1' C22' -83(4) 2_674 .
C2 K1 O1' C22' 137(4) . .
C10 K1 O1' C22' -93(4) 2_674 .
C1 K1 O1' C22' 111(4) . .
C3 K1 O1' C22' 161(3) . .
C12 K1 O1' C22' -98(4) 2_674 .
C23' K1 O1' C22' -2(4) . .
O2 K1 O1' C19' -146(5) . .
O1 K1 O1' C19' -111(8) . .
O2' K1 O1' C19' -140(5) . .
C11 K1 O1' C19' 120(5) 2_674 .
C2 K1 O1' C19' -20(5) . .
C10 K1 O1' C19' 110(5) 2_674 .
C1 K1 O1' C19' -46(5) . .
C3 K1 O1' C19' 4(5) . .
C12 K1 O1' C19' 105(5) 2_674 .
C23' K1 O1' C19' -160(5) . .
C22' O1' C19' C20' -17(9) . .
K1 O1' C19' C20' 144(7) . .
O1' C19' C20' C21' 18(11) . .
C19' C20' C21' C22' -11(10) . .
C19' O1' C22' C21' 10(7) . .
K1 O1' C22' C21' -149(3) . .
C20' C21' C22' O1' 1(8) . .
O1' K1 O2 C23 -5(3) . .
O1 K1 O2 C23 -11(2) . .
O2' K1 O2 C23 -136(14) . .
C11 K1 O2 C23 111(2) 2_674 .
C2 K1 O2 C23 -104(2) . .
C10 K1 O2 C23 87(2) 2_674 .
C1 K1 O2 C23 -107(2) . .
C3 K1 O2 C23 -130.7(18) . .
C12 K1 O2 C23 136(2) 2_674 .
C23' K1 O2 C23 62.0(19) . .
O1' K1 O2 C26 158(2) . .
O1 K1 O2 C26 152.0(19) . .
O2' K1 O2 C26 27(11) . .
C11 K1 O2 C26 -85.4(18) 2_674 .
C2 K1 O2 C26 60(2) . .
C10 K1 O2 C26 -109.3(17) 2_674 .
C1 K1 O2 C26 56.6(19) . .
C3 K1 O2 C26 32(3) . .
C12 K1 O2 C26 -60.4(18) 2_674 .
C23' K1 O2 C26 -135(4) . .
C26 O2 C23 C24 1(3) . .
K1 O2 C23 C24 164.6(19) . .
O2 C23 C24 C25 5(2) . .
C23 C24 C25 C26 -10(2) . .
C23 O2 C26 C25 -7(3) . .
K1 O2 C26 C25 -175.0(12) . .
C24 C25 C26 O2 11(2) . .
O1' K1 O2' C23' -62(2) . .
O2 K1 O2' C23' -12(10) . .
O1 K1 O2' C23' -68(2) . .
C11 K1 O2' C23' 55(2) 2_674 .
C2 K1 O2' C23' -162.5(18) . .
C10 K1 O2' C23' 32(2) 2_674 .
C1 K1 O2' C23' -164(2) . .
C3 K1 O2' C23' 172.1(14) . .
C12 K1 O2' C23' 81(2) 2_674 .
O1' K1 O2' C26' 143(4) . .
O2 K1 O2' C26' -167(16) . .
O1 K1 O2' C26' 138(4) . .
C11 K1 O2' C26' -99(4) 2_674 .
C2 K1 O2' C26' 43(5) . .
C10 K1 O2' C26' -122(4) 2_674 .
C1 K1 O2' C26' 42(4) . .
C3 K1 O2' C26' 17(5) . .
C12 K1 O2' C26' -74(4) 2_674 .
C23' K1 O2' C26' -155(6) . .
C26' O2' C23' C24' -46(3) . .
K1 O2' C23' C24' 148.4(17) . .
C26' O2' C23' K1 165(3) . .
O1' K1 C23' O2' 119(2) . .
O2 K1 C23' O2' 6(4) . .
O1 K1 C23' O2' 111(2) . .
C11 K1 C23' O2' -124(2) 2_674 .
C2 K1 C23' O2' 24(2) . .
C10 K1 C23' O2' -150(2) 2_674 .
C1 K1 C23' O2' 18(2) . .
C3 K1 C23' O2' -15(3) . .
C12 K1 C23' O2' -101(2) 2_674 .
O1' K1 C23' C24' 69.4(18) . .
O2 K1 C23' C24' -44(3) . .
O1 K1 C23' C24' 61.1(16) . .
O2' K1 C23' C24' -50(2) . .
C11 K1 C23' C24' -174.1(17) 2_674 .
C2 K1 C23' C24' -26.0(19) . .
C10 K1 C23' C24' 160.5(16) 2_674 .
C1 K1 C23' C24' -31.9(17) . .
C3 K1 C23' C24' -64(2) . .
C12 K1 C23' C24' -151.4(16) 2_674 .
O2' C23' C24' C25' 26(3) . .
K1 C23' C24' C25' 60(3) . .
C23' C24' C25' C26' 5(3) . .
C23' O2' C26' C25' 49(3) . .
K1 O2' C26' C25' -155(4) . .
C24' C25' C26' O2' -33(3) . .
O3' K2 O3 C27 24(17) . .
C11 K2 O3 C27 -157(4) . .
C2 K2 O3 C27 32(5) . .
C1 K2 O3 C27 17(4) . .
C10 K2 O3 C27 -169(4) . .
C12 K2 O3 C27 -130(4) . .
C3 K2 O3 C27 61(5) . .
O3' K2 O3 C30 -161(24) . .
C11 K2 O3 C30 18(5) . .
C2 K2 O3 C30 -153(4) . .
C1 K2 O3 C30 -167(5) . .
C10 K2 O3 C30 6(4) . .
C12 K2 O3 C30 46(5) . .
C3 K2 O3 C30 -124(4) . .
C30 O3 C27 C28 -10(5) . .
K2 O3 C27 C28 166(3) . .
O3 C27 C28 C29 40(5) . .
C27 C28 C29 C30 -54(4) . .
C27 O3 C30 C29 -25(4) . .
K2 O3 C30 C29 160(4) . .
C28 C29 C30 O3 48(4) . .
O3 K2 O3' C27' -143(23) . .
C11 K2 O3' C27' -145(3) . .
C2 K2 O3' C27' 44(3) . .
C1 K2 O3' C27' 30(3) . .
C10 K2 O3' C27' -156(3) . .
C12 K2 O3' C27' -115(3) . .
C3 K2 O3' C27' 72(3) . .
O3 K2 O3' C30' 40(18) . .
C11 K2 O3' C30' 38(2) . .
C2 K2 O3' C30' -133.1(18) . .
C1 K2 O3' C30' -147(2) . .
C10 K2 O3' C30' 27(2) . .
C12 K2 O3' C30' 68(2) . .
C3 K2 O3' C30' -105.0(19) . .
C30' O3' C27' C28' 13(3) . .
K2 O3' C27' C28' -165(2) . .
O3' C27' C28' C29' -30(3) . .
C27' C28' C29' C30' 35(3) . .
C28' C29' C30' O3' -28(3) . .
C27' O3' C30' C29' 10(3) . .
K2 O3' C30' C29' -173(2) . .
